data_2224401
loop_
_publ_author_name
'Porosa, Lukasz'
'Viirre, Russell D.'
'Lough, Alan J.'

_publ_section_title <i>N</i>,1-Bis(4-chloro-2-methylbenzyl)-3-methyl-2-oxo-1,2,3,4-tetrahydroquinoline-3-carboxamide
_journal_coeditor_code PV2230
_journal_issue 12
_journal_name_full 'Acta Crystallographica Section E'
_journal_page_first o3090
_journal_paper_doi 10.1107/S1600536809046765
_journal_volume 65
_journal_year 2009
_chemical_formula_iupac 'C27 H26 Cl2 N2 O2'
_chemical_formula_moiety 'C27 H26 Cl2 N2 O2'
_chemical_formula_sum 'C27 H26 Cl2 N2 O2'
_chemical_formula_weight 481.40
_chemical_name_systematic
;
<i>N</i>,1-Bis(4-chloro-2-methylbenzyl)-3-methyl-2-oxo-1,2,3,4-
tetrahydroquinoline-3-carboxamide
;
_space_group_IT_number 2
_symmetry_cell_setting triclinic
_symmetry_space_group_name_Hall '-P 1'
_symmetry_space_group_name_H-M 'P -1'
_atom_sites_solution_hydrogens geom
_atom_sites_solution_primary direct
_atom_sites_solution_secondary difmap
_cell_angle_alpha 82.084(3)
_cell_angle_beta 71.403(3)
_cell_angle_gamma 66.519(2)
_cell_formula_units_Z 2
_cell_length_a 10.1394(6)
_cell_length_b 10.7095(6)
_cell_length_c 12.2542(4)
_cell_measurement_reflns_used 10842
_cell_measurement_temperature 150.0(10)
_cell_measurement_theta_max 27.5
_cell_measurement_theta_min 2.6
_cell_volume 1156.66(10)
_computing_cell_refinement 'DENZO-SMN (Otwinowski & Minor, 1997)'
_computing_data_collection 'COLLECT (Nonius, 2002)'
_computing_data_reduction 'DENZO-SMN (Otwinowski & Minor, 1997)'
_computing_molecular_graphics 'PLATON (Spek, 2009)'
_computing_publication_material 'SHELXTL (Sheldrick, 2008)'
_computing_structure_refinement 'SHELXTL (Sheldrick, 2008)'
_computing_structure_solution 'SIR92 (Altomare <i>et al.</i>,  1994)'
_diffrn_ambient_temperature 150.0(10)
_diffrn_detector_area_resol_mean 9
_diffrn_measured_fraction_theta_full 0.993
_diffrn_measured_fraction_theta_max 0.975
_diffrn_measurement_device_type 'Nonius KappaCCD'
_diffrn_measurement_method '\f scans and \w scans with \k offsets'
_diffrn_radiation_monochromator graphite
_diffrn_radiation_source 'fine-focus sealed tube'
_diffrn_radiation_type MoK\a
_diffrn_radiation_wavelength 0.71073
_diffrn_reflns_av_R_equivalents 0.0667
_diffrn_reflns_av_sigmaI/netI 0.0883
_diffrn_reflns_limit_h_max 13
_diffrn_reflns_limit_h_min -12
_diffrn_reflns_limit_k_max 13
_diffrn_reflns_limit_k_min -13
_diffrn_reflns_limit_l_max 15
_diffrn_reflns_limit_l_min -15
_diffrn_reflns_number 10842
_diffrn_reflns_theta_full 25.24
_diffrn_reflns_theta_max 27.50
_diffrn_reflns_theta_min 2.57
_diffrn_standards_number 0
_exptl_absorpt_coefficient_mu 0.309
_exptl_absorpt_correction_T_max 0.974
_exptl_absorpt_correction_T_min 0.670
_exptl_absorpt_correction_type multi-scan
_exptl_absorpt_process_details
;
from symmetry-related measurements (SORTAV; Blessing, 1995)
;
_exptl_crystal_colour colourless
_exptl_crystal_density_diffrn 1.382
_exptl_crystal_density_method 'not measured'
_exptl_crystal_description block
_exptl_crystal_F_000 504
_exptl_crystal_size_max 0.20
_exptl_crystal_size_mid 0.12
_exptl_crystal_size_min 0.10
_refine_diff_density_max 0.416
_refine_diff_density_min -0.304
_refine_ls_extinction_method none
_refine_ls_goodness_of_fit_ref 1.019
_refine_ls_hydrogen_treatment constr
_refine_ls_matrix_type full
_refine_ls_number_parameters 301
_refine_ls_number_reflns 5170
_refine_ls_number_restraints 0
_refine_ls_restrained_S_all 1.019
_refine_ls_R_factor_all 0.1321
_refine_ls_R_factor_gt 0.0640
_refine_ls_shift/su_max 0.001
_refine_ls_shift/su_mean 0.000
_refine_ls_structure_factor_coef Fsqd
_refine_ls_weighting_details 'calc w=1/[\s^2^(Fo^2^)+(0.0886P)^2^+0.0727P] where P=(Fo^2^+2Fc^2^)/3'
_refine_ls_weighting_scheme calc
_refine_ls_wR_factor_gt 0.1500
_refine_ls_wR_factor_ref 0.1840
_reflns_number_gt 2859
_reflns_number_total 5170
_reflns_threshold_expression I>2\s(I)
_cod_data_source_file pv2230.cif
_cod_data_source_block I
_cod_depositor_comments
;
The following automatic conversions were performed:
'_symmetry_cell_setting' value 'Triclinic' changed to 'triclinic'
according to '/home/saulius/struct/CIF-dictionaries/cif_core.dic'
dictionary named 'cif_core.dic' version 2.4.1 from 2010-06-29.

Automatic conversion script
Id: cif_fix_enum 1527 2010-12-29 10:47:43Z saulius 

The following automatic conversions were performed:

'_symmetry_cell_setting' value 'Triclinic' changed to 'triclinic'
according to /home/saulius/struct/CIF-dictionaries/cif_core.dic
dictionary named 'cif_core.dic' version 2.4.1 from 2010-06-29.

Automatic conversion script
Id: cif_fix_values 1715 2011-07-08 13:25:40Z adriana 
;
_cod_database_code 2224401
_cod_database_fobs_code 2224401

loop_
_symmetry_equiv_pos_as_xyz
'x, y, z'
'-x, -y, -z'

loop_
_atom_site_type_symbol
_atom_site_label
_atom_site_fract_x
_atom_site_fract_y
_atom_site_fract_z
_atom_site_U_iso_or_equiv
_atom_site_adp_type
_atom_site_calc_flag
_atom_site_refinement_flags
_atom_site_occupancy
_atom_site_disorder_assembly
_atom_site_disorder_group
Cl Cl1 0.21891(11) 0.99149(9) 1.07942(7) 0.0631(3) Uani d . 1 . .
Cl Cl2 0.43748(10) 0.28380(10) -0.14948(6) 0.0707(3) Uani d . 1 . .
O O1 0.4463(2) 0.5129(2) 0.39762(16) 0.0514(6) Uani d . 1 . .
O O2 0.0270(2) 0.8179(2) 0.61445(16) 0.0507(6) Uani d . 1 . .
N N1 0.2188(3) 0.5470(2) 0.37995(18) 0.0405(6) Uani d . 1 . .
N N2 0.2249(3) 0.6438(2) 0.65164(18) 0.0424(6) Uani d . 1 . .
H H1N 0.3172 0.5853 0.6235 0.051 Uiso calc R 1 . .
C C1 0.3161(4) 0.5882(3) 0.4071(2) 0.0408(7) Uani d . 1 . .
C C2 0.2518(3) 0.7334(3) 0.4536(2) 0.0405(7) Uani d . 1 . .
C C3 0.1526(3) 0.8275(3) 0.3812(2) 0.0430(7) Uani d . 1 . .
H H3A 0.1013 0.9195 0.4152 0.052 Uiso calc R 1 . .
H H3B 0.2167 0.8351 0.3025 0.052 Uiso calc R 1 . .
C C4 0.0378(3) 0.7782(3) 0.3742(2) 0.0411(7) Uani d . 1 . .
C C5 -0.1028(4) 0.8655(3) 0.3656(2) 0.0497(8) Uani d . 1 . .
H H5A -0.1286 0.9611 0.3659 0.060 Uiso calc R 1 . .
C C6 -0.2068(4) 0.8164(4) 0.3567(2) 0.0548(9) Uani d . 1 . .
H H6A -0.3029 0.8779 0.3516 0.066 Uiso calc R 1 . .
C C7 -0.1698(4) 0.6789(4) 0.3551(2) 0.0474(8) Uani d . 1 . .
H H7A -0.2405 0.6453 0.3482 0.057 Uiso calc R 1 . .
C C8 -0.0307(4) 0.5881(3) 0.3635(2) 0.0453(8) Uani d . 1 . .
H H8A -0.0058 0.4928 0.3619 0.054 Uiso calc R 1 . .
C C9 0.0724(3) 0.6375(3) 0.3742(2) 0.0392(7) Uani d . 1 . .
C C10 0.3780(3) 0.7793(3) 0.4494(2) 0.0474(8) Uani d . 1 . .
H H10A 0.3347 0.8697 0.4836 0.071 Uiso calc R 1 . .
H H10B 0.4370 0.7834 0.3692 0.071 Uiso calc R 1 . .
H H10C 0.4433 0.7143 0.4928 0.071 Uiso calc R 1 . .
C C11 0.1555(3) 0.7353(3) 0.5808(2) 0.0411(7) Uani d . 1 . .
C C12 0.1485(4) 0.6406(3) 0.7743(2) 0.0430(7) Uani d . 1 . .
H H12A 0.1870 0.5458 0.8029 0.052 Uiso calc R 1 . .
H H12B 0.0400 0.6670 0.7844 0.052 Uiso calc R 1 . .
C C13 0.1659(3) 0.7323(3) 0.8486(2) 0.0391(7) Uani d . 1 . .
C C14 0.2568(3) 0.8058(3) 0.8039(2) 0.0436(8) Uani d . 1 . .
H H14A 0.3098 0.7996 0.7242 0.052 Uiso calc R 1 . .
C C15 0.2724(4) 0.8887(3) 0.8728(3) 0.0475(8) Uani d . 1 . .
H H15A 0.3325 0.9413 0.8407 0.057 Uiso calc R 1 . .
C C16 0.1988(4) 0.8925(3) 0.9887(3) 0.0448(8) Uani d . 1 . .
C C17 0.1071(4) 0.8214(3) 1.0353(2) 0.0443(8) Uani d . 1 . .
H H17A 0.0565 0.8265 1.1155 0.053 Uiso calc R 1 . .
C C18 0.0882(3) 0.7424(3) 0.9662(2) 0.0409(7) Uani d . 1 . .
C C19 -0.0146(4) 0.6665(4) 1.0202(3) 0.0611(10) Uani d . 1 . .
H H19A -0.0770 0.7029 1.0969 0.092 Uiso calc R 1 . .
H H19B 0.0457 0.5696 1.0270 0.092 Uiso calc R 1 . .
H H19C -0.0793 0.6777 0.9719 0.092 Uiso calc R 1 . .
C C20 0.2704(4) 0.4028(3) 0.3528(2) 0.0426(7) Uani d . 1 . .
H H20A 0.1903 0.3687 0.3957 0.051 Uiso calc R 1 . .
H H20B 0.3596 0.3506 0.3801 0.051 Uiso calc R 1 . .
C C21 0.3107(3) 0.3756(3) 0.2262(2) 0.0353(7) Uani d . 1 . .
C C22 0.3173(3) 0.4763(3) 0.1428(2) 0.0443(8) Uani d . 1 . .
H H22A 0.2943 0.5657 0.1655 0.053 Uiso calc R 1 . .
C C23 0.3568(3) 0.4491(3) 0.0266(2) 0.0454(8) Uani d . 1 . .
H H23A 0.3613 0.5185 -0.0301 0.055 Uiso calc R 1 . .
C C24 0.3888(3) 0.3208(3) -0.0038(2) 0.0441(8) Uani d . 1 . .
C C25 0.3860(3) 0.2177(3) 0.0767(2) 0.0454(8) Uani d . 1 . .
H H25A 0.4117 0.1284 0.0523 0.054 Uiso calc R 1 . .
C C26 0.3458(3) 0.2435(3) 0.1934(2) 0.0387(7) Uani d . 1 . .
C C27 0.3438(4) 0.1298(3) 0.2814(3) 0.0522(8) Uani d . 1 . .
H H27A 0.3800 0.0437 0.2417 0.078 Uiso calc R 1 . .
H H27B 0.2409 0.1496 0.3314 0.078 Uiso calc R 1 . .
H H27C 0.4092 0.1224 0.3280 0.078 Uiso calc R 1 . .

loop_
_atom_site_aniso_label
_atom_site_aniso_U_11
_atom_site_aniso_U_22
_atom_site_aniso_U_33
_atom_site_aniso_U_12
_atom_site_aniso_U_13
_atom_site_aniso_U_23
Cl1 0.0762(7) 0.0576(6) 0.0658(5) -0.0194(5) -0.0375(5) -0.0109(4)
Cl2 0.0653(6) 0.0933(7) 0.0363(4) -0.0069(5) -0.0133(4) -0.0228(4)
O1 0.0427(14) 0.0520(14) 0.0461(12) 0.0041(11) -0.0187(10) -0.0131(10)
O2 0.0403(13) 0.0555(14) 0.0385(11) -0.0003(11) -0.0087(9) -0.0066(9)
N1 0.0423(15) 0.0379(14) 0.0337(12) -0.0024(12) -0.0141(11) -0.0091(10)
N2 0.0396(14) 0.0446(15) 0.0334(12) -0.0037(12) -0.0110(10) -0.0071(10)
C1 0.045(2) 0.0413(18) 0.0271(14) -0.0046(16) -0.0121(13) -0.0058(12)
C2 0.0418(18) 0.0402(17) 0.0308(14) -0.0047(14) -0.0098(12) -0.0083(12)
C3 0.0456(19) 0.0413(18) 0.0332(15) -0.0070(15) -0.0096(13) -0.0066(12)
C4 0.0429(19) 0.0440(19) 0.0269(14) -0.0046(15) -0.0116(12) -0.0037(12)
C5 0.051(2) 0.0443(19) 0.0386(16) 0.0018(16) -0.0163(14) -0.0055(13)
C6 0.0394(19) 0.074(3) 0.0366(16) -0.0004(18) -0.0167(14) -0.0091(15)
C7 0.044(2) 0.061(2) 0.0354(15) -0.0155(18) -0.0116(13) -0.0064(14)
C8 0.050(2) 0.050(2) 0.0308(14) -0.0141(17) -0.0097(13) -0.0054(12)
C9 0.0388(18) 0.0443(19) 0.0255(13) -0.0053(15) -0.0083(12) -0.0069(12)
C10 0.0461(19) 0.053(2) 0.0396(16) -0.0152(16) -0.0089(13) -0.0086(13)
C11 0.0432(19) 0.0417(18) 0.0369(15) -0.0083(15) -0.0149(13) -0.0115(13)
C12 0.0493(19) 0.0435(18) 0.0362(15) -0.0140(15) -0.0160(13) -0.0026(12)
C13 0.0329(17) 0.0429(17) 0.0357(15) -0.0049(14) -0.0137(12) -0.0021(12)
C14 0.0375(18) 0.053(2) 0.0361(15) -0.0120(16) -0.0111(13) -0.0019(13)
C15 0.0445(19) 0.054(2) 0.0483(18) -0.0209(16) -0.0182(14) 0.0041(14)
C16 0.0471(19) 0.0397(18) 0.0481(17) -0.0055(16) -0.0259(15) -0.0072(13)
C17 0.051(2) 0.0436(18) 0.0330(15) -0.0102(16) -0.0142(13) -0.0029(13)
C18 0.0430(18) 0.0399(18) 0.0361(15) -0.0122(15) -0.0124(13) 0.0027(12)
C19 0.074(3) 0.075(3) 0.0436(18) -0.039(2) -0.0172(16) 0.0029(16)
C20 0.0511(19) 0.0363(17) 0.0345(14) -0.0058(15) -0.0161(13) -0.0062(12)
C21 0.0289(16) 0.0395(17) 0.0326(14) -0.0075(13) -0.0088(11) -0.0022(12)
C22 0.0501(19) 0.0404(18) 0.0349(15) -0.0083(15) -0.0110(13) -0.0076(13)
C23 0.0410(18) 0.054(2) 0.0331(15) -0.0115(16) -0.0091(13) 0.0000(13)
C24 0.0327(17) 0.059(2) 0.0344(15) -0.0081(15) -0.0097(12) -0.0116(14)
C25 0.0397(18) 0.0457(19) 0.0499(18) -0.0116(15) -0.0105(14) -0.0184(14)
C26 0.0295(16) 0.0445(19) 0.0399(15) -0.0111(14) -0.0069(12) -0.0098(13)
C27 0.056(2) 0.0424(19) 0.0528(19) -0.0165(17) -0.0097(15) -0.0045(14)

loop_
_atom_type_symbol
_atom_type_description
_atom_type_scat_dispersion_real
_atom_type_scat_dispersion_imag
_atom_type_scat_source
C C 0.0033 0.0016 'International Tables Vol C Tables 4.2.6.8 and 6.1.1.4'
H H 0.0000 0.0000 'International Tables Vol C Tables 4.2.6.8 and 6.1.1.4'
Cl Cl 0.1484 0.1585 'International Tables Vol C Tables 4.2.6.8 and 6.1.1.4'
N N 0.0061 0.0033 'International Tables Vol C Tables 4.2.6.8 and 6.1.1.4'
O O 0.0106 0.0060 'International Tables Vol C Tables 4.2.6.8 and 6.1.1.4'

loop_
_geom_angle_atom_site_label_1
_geom_angle_atom_site_label_2
_geom_angle_atom_site_label_3
_geom_angle_site_symmetry_1
_geom_angle_site_symmetry_3
_geom_angle
_geom_angle_publ_flag
C1 N1 C9 . . 123.4(2) ?
C1 N1 C20 . . 117.6(2) ?
C9 N1 C20 . . 119.0(2) ?
C11 N2 C12 . . 120.7(2) ?
C11 N2 H1N . . 119.7 ?
C12 N2 H1N . . 119.7 ?
O1 C1 N1 . . 121.9(3) ?
O1 C1 C2 . . 121.4(3) ?
N1 C1 C2 . . 116.6(3) ?
C3 C2 C10 . . 111.2(2) ?
C3 C2 C1 . . 108.0(2) ?
C10 C2 C1 . . 110.8(2) ?
C3 C2 C11 . . 109.5(2) ?
C10 C2 C11 . . 108.2(2) ?
C1 C2 C11 . . 109.1(2) ?
C4 C3 C2 . . 112.5(2) ?
C4 C3 H3A . . 109.1 ?
C2 C3 H3A . . 109.1 ?
C4 C3 H3B . . 109.1 ?
C2 C3 H3B . . 109.1 ?
H3A C3 H3B . . 107.8 ?
C5 C4 C9 . . 118.0(3) ?
C5 C4 C3 . . 122.7(3) ?
C9 C4 C3 . . 119.3(3) ?
C4 C5 C6 . . 121.5(3) ?
C4 C5 H5A . . 119.3 ?
C6 C5 H5A . . 119.3 ?
C7 C6 C5 . . 119.5(3) ?
C7 C6 H6A . . 120.2 ?
C5 C6 H6A . . 120.2 ?
C6 C7 C8 . . 120.9(3) ?
C6 C7 H7A . . 119.6 ?
C8 C7 H7A . . 119.6 ?
C7 C8 C9 . . 119.4(3) ?
C7 C8 H8A . . 120.3 ?
C9 C8 H8A . . 120.3 ?
C8 C9 C4 . . 120.7(3) ?
C8 C9 N1 . . 121.1(3) ?
C4 C9 N1 . . 118.2(3) ?
C2 C10 H10A . . 109.5 ?
C2 C10 H10B . . 109.5 ?
H10A C10 H10B . . 109.5 ?
C2 C10 H10C . . 109.5 ?
H10A C10 H10C . . 109.5 ?
H10B C10 H10C . . 109.5 ?
O2 C11 N2 . . 122.7(3) ?
O2 C11 C2 . . 121.6(3) ?
N2 C11 C2 . . 115.6(2) ?
N2 C12 C13 . . 115.5(2) ?
N2 C12 H12A . . 108.4 ?
C13 C12 H12A . . 108.4 ?
N2 C12 H12B . . 108.4 ?
C13 C12 H12B . . 108.4 ?
H12A C12 H12B . . 107.5 ?
C14 C13 C18 . . 118.7(3) ?
C14 C13 C12 . . 122.1(2) ?
C18 C13 C12 . . 119.2(3) ?
C13 C14 C15 . . 121.5(3) ?
C13 C14 H14A . . 119.2 ?
C15 C14 H14A . . 119.2 ?
C16 C15 C14 . . 118.3(3) ?
C16 C15 H15A . . 120.9 ?
C14 C15 H15A . . 120.9 ?
C17 C16 C15 . . 121.5(3) ?
C17 C16 Cl1 . . 118.5(2) ?
C15 C16 Cl1 . . 120.0(3) ?
C16 C17 C18 . . 120.1(3) ?
C16 C17 H17A . . 119.9 ?
C18 C17 H17A . . 119.9 ?
C17 C18 C13 . . 119.8(3) ?
C17 C18 C19 . . 118.7(3) ?
C13 C18 C19 . . 121.5(3) ?
C18 C19 H19A . . 109.5 ?
C18 C19 H19B . . 109.5 ?
H19A C19 H19B . . 109.5 ?
C18 C19 H19C . . 109.5 ?
H19A C19 H19C . . 109.5 ?
H19B C19 H19C . . 109.5 ?
N1 C20 C21 . . 114.2(2) ?
N1 C20 H20A . . 108.7 ?
C21 C20 H20A . . 108.7 ?
N1 C20 H20B . . 108.7 ?
C21 C20 H20B . . 108.7 ?
H20A C20 H20B . . 107.6 ?
C22 C21 C26 . . 119.7(2) ?
C22 C21 C20 . . 122.0(3) ?
C26 C21 C20 . . 118.3(2) ?
C21 C22 C23 . . 121.3(3) ?
C21 C22 H22A . . 119.4 ?
C23 C22 H22A . . 119.4 ?
C24 C23 C22 . . 118.3(3) ?
C24 C23 H23A . . 120.8 ?
C22 C23 H23A . . 120.8 ?
C23 C24 C25 . . 121.9(3) ?
C23 C24 Cl2 . . 119.3(2) ?
C25 C24 Cl2 . . 118.8(2) ?
C24 C25 C26 . . 120.5(3) ?
C24 C25 H25A . . 119.8 ?
C26 C25 H25A . . 119.8 ?
C25 C26 C21 . . 118.3(3) ?
C25 C26 C27 . . 120.3(3) ?
C21 C26 C27 . . 121.4(2) ?
C26 C27 H27A . . 109.5 ?
C26 C27 H27B . . 109.5 ?
H27A C27 H27B . . 109.5 ?
C26 C27 H27C . . 109.5 ?
H27A C27 H27C . . 109.5 ?
H27B C27 H27C . . 109.5 ?

loop_
_geom_bond_atom_site_label_1
_geom_bond_atom_site_label_2
_geom_bond_site_symmetry_2
_geom_bond_distance
_geom_bond_publ_flag
Cl1 C16 . 1.744(3) ?
Cl2 C24 . 1.750(3) ?
O1 C1 . 1.219(3) ?
O2 C11 . 1.220(3) ?
N1 C1 . 1.369(4) ?
N1 C9 . 1.432(4) ?
N1 C20 . 1.468(4) ?
N2 C11 . 1.347(4) ?
N2 C12 . 1.458(3) ?
N2 H1N . 0.8800 ?
C1 C2 . 1.539(4) ?
C2 C3 . 1.526(4) ?
C2 C10 . 1.528(4) ?
C2 C11 . 1.551(4) ?
C3 C4 . 1.486(4) ?
C3 H3A . 0.9900 ?
C3 H3B . 0.9900 ?
C4 C5 . 1.387(4) ?
C4 C9 . 1.404(4) ?
C5 C6 . 1.390(5) ?
C5 H5A . 0.9500 ?
C6 C7 . 1.369(5) ?
C6 H6A . 0.9500 ?
C7 C8 . 1.385(4) ?
C7 H7A . 0.9500 ?
C8 C9 . 1.392(4) ?
C8 H8A . 0.9500 ?
C10 H10A . 0.9800 ?
C10 H10B . 0.9800 ?
C10 H10C . 0.9800 ?
C12 C13 . 1.519(4) ?
C12 H12A . 0.9900 ?
C12 H12B . 0.9900 ?
C13 C14 . 1.381(4) ?
C13 C18 . 1.400(4) ?
C14 C15 . 1.389(4) ?
C14 H14A . 0.9500 ?
C15 C16 . 1.375(4) ?
C15 H15A . 0.9500 ?
C16 C17 . 1.370(4) ?
C17 C18 . 1.379(4) ?
C17 H17A . 0.9500 ?
C18 C19 . 1.507(4) ?
C19 H19A . 0.9800 ?
C19 H19B . 0.9800 ?
C19 H19C . 0.9800 ?
C20 C21 . 1.511(3) ?
C20 H20A . 0.9900 ?
C20 H20B . 0.9900 ?
C21 C22 . 1.387(4) ?
C21 C26 . 1.398(4) ?
C22 C23 . 1.389(4) ?
C22 H22A . 0.9500 ?
C23 C24 . 1.357(4) ?
C23 H23A . 0.9500 ?
C24 C25 . 1.379(4) ?
C25 C26 . 1.390(4) ?
C25 H25A . 0.9500 ?
C26 C27 . 1.513(4) ?
C27 H27A . 0.9800 ?
C27 H27B . 0.9800 ?
C27 H27C . 0.9800 ?

loop_
_geom_hbond_atom_site_label_D
_geom_hbond_atom_site_label_H
_geom_hbond_atom_site_label_A
_geom_hbond_site_symmetry_A
_geom_hbond_distance_DH
_geom_hbond_distance_HA
_geom_hbond_distance_DA
_geom_hbond_angle_DHA
N2 H1N O1 2_666 0.88 2.14 2.972(3) 156.9
